data_7024035
loop_
_publ_author_name
'Becker, Jan M.'
'Barker, James'
'Clarkson, Guy J.'
'van Gorkum, Remy'
'Johal, Gursharon K.'
'Walton, Richard I.'
'Scott, Peter'

_publ_section_title
;
 Chirality and diastereoselection in the mu-oxo diiron complexes
 L(2)Fe-O-FeL(2) (L = bidentate salicylaldiminato).
;
_journal_issue 9
_journal_name_full 'Dalton transactions (Cambridge, England : 2003)'
_journal_page_first 2309
_journal_page_last 2326
_journal_paper_doi 10.1039/b905706d
_journal_volume 39
_journal_year 2010
_chemical_absolute_configuration rmad
_chemical_formula_sum 'C30 H28 Cl Ga N2 O2'
_chemical_formula_weight 553.71
_chemical_name_systematic
;
?
;
_space_group_IT_number 92
_symmetry_cell_setting tetragonal
_symmetry_space_group_name_Hall 'P 4abw 2nw'
_symmetry_space_group_name_H-M 'P 41 21 2'
_atom_sites_solution_hydrogens geom
_atom_sites_solution_primary direct
_atom_sites_solution_secondary difmap
_audit_creation_method SHELXL-97
_cell_angle_alpha 90.00
_cell_angle_beta 90.00
_cell_angle_gamma 90.00
_cell_formula_units_Z 4
_cell_length_a 10.7333(3)
_cell_length_b 10.7333(3)
_cell_length_c 23.1718(7)
_cell_measurement_reflns_used 13153
_cell_measurement_temperature 120(2)
_cell_measurement_theta_max 27.41
_cell_measurement_theta_min 2.91
_cell_volume 2669.48(13)
_computing_cell_refinement 'DENZO (Otwinowski & Minor, 1997) & COLLECT (Hooft, R.W.W., 1998)'
_computing_data_collection 'COLLECT (Hooft, R.W.W., 1998)'
_computing_data_reduction 'DENZO (Otwinowski & Minor, 1997) & COLLECT (Hooft, R.W.W., 1998)'
_computing_molecular_graphics 'SHELXTL (Sheldrick, 1997)'
_computing_publication_material 'SHELXTL (Sheldrick, 1997)'
_computing_structure_refinement 'SHELXL-97 (Sheldrick, 1997)'
_computing_structure_solution 'SHELXS-97 (Sheldrick, 1990)'
_diffrn_ambient_temperature 120(2)
_diffrn_detector_area_resol_mean '4096x4096pixels / 62x62mm'
_diffrn_measured_fraction_theta_full 0.996
_diffrn_measured_fraction_theta_max 0.996
_diffrn_measurement_device_type 'Bruker-Nonius APEX II CCD camera on \k-goniostat'
_diffrn_measurement_method '\f & \w scans'
_diffrn_radiation_monochromator '10cm confocal mirrors'
_diffrn_radiation_source 'Bruker-Nonius FR591 rotating anode'
_diffrn_radiation_type MoK\a
_diffrn_radiation_wavelength 0.71073
_diffrn_reflns_av_R_equivalents 0.0974
_diffrn_reflns_av_sigmaI/netI 0.0790
_diffrn_reflns_limit_h_max 12
_diffrn_reflns_limit_h_min -12
_diffrn_reflns_limit_k_max 12
_diffrn_reflns_limit_k_min -12
_diffrn_reflns_limit_l_max 26
_diffrn_reflns_limit_l_min -27
_diffrn_reflns_number 13525
_diffrn_reflns_theta_full 25.34
_diffrn_reflns_theta_max 25.34
_diffrn_reflns_theta_min 3.21
_diffrn_standards_decay_% nil
_exptl_absorpt_coefficient_mu 1.160
_exptl_absorpt_correction_T_max 0.9660
_exptl_absorpt_correction_T_min 0.8262
_exptl_absorpt_correction_type multi-scan
_exptl_absorpt_process_details 'SADABS 2007/2 (Sheldrick, G.M., 2007)'
_exptl_crystal_colour yellow
_exptl_crystal_density_diffrn 1.378
_exptl_crystal_density_method 'not measured'
_exptl_crystal_description plate
_exptl_crystal_F_000 1144
_exptl_crystal_size_max 0.08
_exptl_crystal_size_mid 0.06
_exptl_crystal_size_min 0.03
_refine_diff_density_max 0.476
_refine_diff_density_min -0.363
_refine_diff_density_rms 0.088
_refine_ls_abs_structure_details 'Flack H D (1983), Acta Cryst. A39, 876-881, 961 Friedel pairs'
_refine_ls_abs_structure_Flack 0.21(3)
_refine_ls_extinction_method none
_refine_ls_goodness_of_fit_ref 1.102
_refine_ls_hydrogen_treatment constr
_refine_ls_matrix_type full
_refine_ls_number_parameters 166
_refine_ls_number_reflns 2436
_refine_ls_number_restraints 0
_refine_ls_restrained_S_all 1.102
_refine_ls_R_factor_all 0.0798
_refine_ls_R_factor_gt 0.0565
_refine_ls_shift/su_max 0.000
_refine_ls_shift/su_mean 0.000
_refine_ls_structure_factor_coef Fsqd
_refine_ls_weighting_details 'calc w=1/[\s^2^(Fo^2^)+(0.0000P)^2^+5.6250P] where P=(Fo^2^+2Fc^2^)/3'
_refine_ls_weighting_scheme calc
_refine_ls_wR_factor_gt 0.0942
_refine_ls_wR_factor_ref 0.1014
_reflns_number_gt 2009
_reflns_number_total 2436
_reflns_threshold_expression >2sigma(I)
_cod_data_source_file b905706d.txt
_cod_data_source_block sj2
_cod_original_sg_symbol_H-M P4(1)2(1)2
_cod_database_code 7024035

loop_
_symmetry_equiv_pos_as_xyz
'x, y, z'
'-x, -y, z+1/2'
'x+1/2, -y+1/2, -z+3/4'
'-x+1/2, y+1/2, -z+1/4'
'-y, -x, -z+1/2'
'y, x, -z'
'y+1/2, -x+1/2, z+3/4'
'-y+1/2, x+1/2, z+1/4'

loop_
_atom_site_label
_atom_site_type_symbol
_atom_site_fract_x
_atom_site_fract_y
_atom_site_fract_z
_atom_site_U_iso_or_equiv
_atom_site_adp_type
_atom_site_occupancy
_atom_site_symmetry_multiplicity
_atom_site_calc_flag
_atom_site_refinement_flags
Ga1 Ga 0.30767(5) 0.30767(5) 0.5000 0.01940(19) Uani 1 2 d S
Cl1 Cl 0.16115(10) 0.16115(10) 0.5000 0.0275(4) Uani 1 2 d S
O1 O 0.2589(3) 0.4638(3) 0.47343(15) 0.0281(9) Uani 1 1 d .
C1 C 0.2900(5) 0.5261(4) 0.4256(2) 0.0257(13) Uani 1 1 d .
C2 C 0.2549(5) 0.6509(5) 0.4216(2) 0.0353(14) Uani 1 1 d .
H2A H 0.2084 0.6882 0.4520 0.042 Uiso 1 1 calc R
C3 C 0.2874(6) 0.7208(5) 0.3737(2) 0.0425(15) Uani 1 1 d .
H3A H 0.2628 0.8057 0.3715 0.051 Uiso 1 1 calc R
C4 C 0.3546(6) 0.6697(5) 0.3291(3) 0.0480(17) Uani 1 1 d .
H4A H 0.3777 0.7189 0.2968 0.058 Uiso 1 1 calc R
C5 C 0.3878(6) 0.5464(5) 0.3321(3) 0.0363(16) Uani 1 1 d .
H5A H 0.4331 0.5104 0.3011 0.044 Uiso 1 1 calc R
C6 C 0.3562(5) 0.4717(5) 0.3802(2) 0.0234(12) Uani 1 1 d .
C7 C 0.3898(4) 0.3416(4) 0.3782(2) 0.0226(13) Uani 1 1 d .
H7A H 0.4272 0.3122 0.3436 0.027 Uiso 1 1 calc R
N1 N 0.3736(4) 0.2614(4) 0.41921(18) 0.0208(10) Uani 1 1 d .
C8 C 0.4172(5) 0.1311(5) 0.4072(2) 0.0237(12) Uani 1 1 d .
H8A H 0.3891 0.0773 0.4399 0.028 Uiso 1 1 calc R
C9 C 0.5597(5) 0.1302(5) 0.4068(2) 0.0306(14) Uani 1 1 d .
H9A H 0.5909 0.1619 0.4437 0.046 Uiso 1 1 calc R
H9B H 0.5900 0.1833 0.3754 0.046 Uiso 1 1 calc R
H9C H 0.5895 0.0448 0.4010 0.046 Uiso 1 1 calc R
C10 C 0.3594(5) 0.0799(5) 0.3521(2) 0.0216(12) Uani 1 1 d .
C11 C 0.4269(6) 0.0385(6) 0.3058(3) 0.0401(15) Uani 1 1 d .
H11A H 0.5153 0.0414 0.3074 0.048 Uiso 1 1 calc R
C12 C 0.3702(6) -0.0073(6) 0.2568(3) 0.0474(16) Uani 1 1 d .
H12A H 0.4194 -0.0366 0.2255 0.057 Uiso 1 1 calc R
C13 C 0.2425(6) -0.0106(5) 0.2531(3) 0.0370(14) Uani 1 1 d .
H13A H 0.2028 -0.0415 0.2194 0.044 Uiso 1 1 calc R
C14 C 0.1725(5) 0.0317(5) 0.2992(2) 0.0299(14) Uani 1 1 d .
H14A H 0.0841 0.0311 0.2968 0.036 Uiso 1 1 calc R
C15 C 0.2291(5) 0.0747(5) 0.3484(2) 0.0273(13) Uani 1 1 d .
H15A H 0.1797 0.1011 0.3801 0.033 Uiso 1 1 calc R

loop_
_atom_site_aniso_label
_atom_site_aniso_U_11
_atom_site_aniso_U_22
_atom_site_aniso_U_33
_atom_site_aniso_U_23
_atom_site_aniso_U_13
_atom_site_aniso_U_12
Ga1 0.0182(2) 0.0182(2) 0.0219(4) 0.0013(3) -0.0013(3) -0.0007(3)
Cl1 0.0271(6) 0.0271(6) 0.0284(10) -0.0043(6) 0.0043(6) -0.0083(7)
O1 0.033(2) 0.022(2) 0.030(2) 0.0040(16) 0.0020(17) 0.0060(16)
C1 0.028(3) 0.018(3) 0.031(3) 0.005(2) -0.010(3) -0.002(2)
C2 0.051(4) 0.023(3) 0.032(4) -0.005(2) -0.010(3) 0.005(2)
C3 0.069(5) 0.015(3) 0.044(4) 0.003(3) -0.013(3) 0.004(3)
C4 0.071(5) 0.031(4) 0.042(4) 0.015(3) 0.007(3) -0.002(3)
C5 0.051(4) 0.030(3) 0.028(4) 0.001(3) 0.006(3) 0.001(3)
C6 0.026(3) 0.019(3) 0.024(3) -0.001(2) -0.005(2) -0.004(2)
C7 0.016(2) 0.030(3) 0.022(3) -0.001(2) -0.002(2) -0.004(2)
N1 0.023(2) 0.019(2) 0.020(3) 0.0009(18) -0.0018(18) -0.0012(18)
C8 0.026(3) 0.016(3) 0.029(3) 0.005(2) 0.003(2) 0.004(2)
C9 0.030(3) 0.030(3) 0.031(3) 0.003(3) 0.001(3) 0.000(3)
C10 0.023(3) 0.014(3) 0.028(3) 0.003(2) 0.004(2) -0.003(2)
C11 0.028(3) 0.050(4) 0.042(4) -0.009(3) 0.008(3) -0.017(3)
C12 0.042(4) 0.058(4) 0.042(4) -0.020(4) 0.025(3) -0.018(3)
C13 0.052(4) 0.028(3) 0.030(3) -0.008(3) 0.004(4) -0.005(3)
C14 0.027(3) 0.021(3) 0.041(4) -0.002(3) -0.004(3) 0.007(2)
C15 0.025(3) 0.023(3) 0.034(4) -0.002(2) 0.005(2) 0.006(2)

loop_
_atom_type_symbol
_atom_type_description
_atom_type_scat_dispersion_real
_atom_type_scat_dispersion_imag
_atom_type_scat_source
C C 0.0033 0.0016 'International Tables Vol C Tables 4.2.6.8 and 6.1.1.4'
H H 0.0000 0.0000 'International Tables Vol C Tables 4.2.6.8 and 6.1.1.4'
N N 0.0061 0.0033 'International Tables Vol C Tables 4.2.6.8 and 6.1.1.4'
O O 0.0106 0.0060 'International Tables Vol C Tables 4.2.6.8 and 6.1.1.4'
Cl Cl 0.1484 0.1585 'International Tables Vol C Tables 4.2.6.8 and 6.1.1.4'
Ga Ga 0.2307 1.6083 'International Tables Vol C Tables 4.2.6.8 and 6.1.1.4'

loop_
_geom_angle_atom_site_label_1
_geom_angle_atom_site_label_2
_geom_angle_atom_site_label_3
_geom_angle
_geom_angle_site_symmetry_1
_geom_angle_site_symmetry_3
O1 Ga1 O1 128.1(2) 6_556 .
O1 Ga1 N1 90.76(16) 6_556 6_556
O1 Ga1 N1 85.61(16) . 6_556
O1 Ga1 N1 85.61(16) 6_556 .
O1 Ga1 N1 90.76(16) . .
N1 Ga1 N1 171.7(2) 6_556 .
O1 Ga1 Cl1 115.97(12) 6_556 .
O1 Ga1 Cl1 115.97(12) . .
N1 Ga1 Cl1 94.14(12) 6_556 .
N1 Ga1 Cl1 94.14(12) . .
C1 O1 Ga1 130.9(3) . .
O1 C1 C2 117.8(5) . .
O1 C1 C6 122.9(4) . .
C2 C1 C6 119.3(5) . .
C3 C2 C1 120.3(5) . .
C3 C2 H2A 119.9 . .
C1 C2 H2A 119.9 . .
C4 C3 C2 121.3(5) . .
C4 C3 H3A 119.4 . .
C2 C3 H3A 119.4 . .
C5 C4 C3 119.0(5) . .
C5 C4 H4A 120.5 . .
C3 C4 H4A 120.5 . .
C4 C5 C6 121.6(5) . .
C4 C5 H5A 119.2 . .
C6 C5 H5A 119.2 . .
C1 C6 C5 118.6(5) . .
C1 C6 C7 123.8(5) . .
C5 C6 C7 117.6(5) . .
N1 C7 C6 125.9(5) . .
N1 C7 H7A 117.1 . .
C6 C7 H7A 117.1 . .
C7 N1 C8 116.2(4) . .
C7 N1 Ga1 123.6(3) . .
C8 N1 Ga1 120.0(3) . .
N1 C8 C10 111.4(4) . .
N1 C8 C9 108.6(4) . .
C10 C8 C9 113.6(4) . .
N1 C8 H8A 107.7 . .
C10 C8 H8A 107.7 . .
C9 C8 H8A 107.7 . .
C8 C9 H9A 109.5 . .
C8 C9 H9B 109.5 . .
H9A C9 H9B 109.5 . .
C8 C9 H9C 109.5 . .
H9A C9 H9C 109.5 . .
H9B C9 H9C 109.5 . .
C11 C10 C15 117.7(5) . .
C11 C10 C8 124.0(5) . .
C15 C10 C8 118.2(5) . .
C10 C11 C12 121.9(6) . .
C10 C11 H11A 119.1 . .
C12 C11 H11A 119.1 . .
C13 C12 C11 120.0(6) . .
C13 C12 H12A 120.0 . .
C11 C12 H12A 120.0 . .
C12 C13 C14 119.1(6) . .
C12 C13 H13A 120.4 . .
C14 C13 H13A 120.4 . .
C15 C14 C13 120.7(5) . .
C15 C14 H14A 119.6 . .
C13 C14 H14A 119.6 . .
C14 C15 C10 120.5(5) . .
C14 C15 H15A 119.8 . .
C10 C15 H15A 119.8 . .

loop_
_geom_bond_atom_site_label_1
_geom_bond_atom_site_label_2
_geom_bond_distance
_geom_bond_site_symmetry_2
Ga1 O1 1.861(3) 6_556
Ga1 O1 1.861(3) .
Ga1 N1 2.062(4) 6_556
Ga1 N1 2.062(4) .
Ga1 Cl1 2.2240(17) .
O1 C1 1.337(6) .
C1 C2 1.395(7) .
C1 C6 1.397(8) .
C2 C3 1.386(8) .
C2 H2A 0.9500 .
C3 C4 1.373(8) .
C3 H3A 0.9500 .
C4 C5 1.372(7) .
C4 H4A 0.9500 .
C5 C6 1.415(8) .
C5 H5A 0.9500 .
C6 C7 1.443(7) .
C7 N1 1.295(6) .
C7 H7A 0.9500 .
N1 C8 1.501(6) .
C8 C10 1.522(7) .
C8 C9 1.529(7) .
C8 H8A 1.0000 .
C9 H9A 0.9800 .
C9 H9B 0.9800 .
C9 H9C 0.9800 .
C10 C11 1.370(8) .
C10 C15 1.402(7) .
C11 C12 1.378(8) .
C11 H11A 0.9500 .
C12 C13 1.373(7) .
C12 H12A 0.9500 .
C13 C14 1.382(8) .
C13 H13A 0.9500 .
C14 C15 1.371(7) .
C14 H14A 0.9500 .
C15 H15A 0.9500 .
